data_7224089
loop_
_publ_author_name
'Ruggiero, Michael T.'
'Korter, Timothy M.'

_publ_section_title
;
 The crucial role of water in shaping low-barrier hydrogen bonds.
;
_journal_issue 7
_journal_name_full 'Physical chemistry chemical physics : PCCP'
_journal_page_first 5521
_journal_page_last 5528
_journal_paper_doi 10.1039/c5cp07760e
_journal_volume 18
_journal_year 2016
_chemical_formula_moiety Co(H2O)4(C4O4H3)2
_chemical_formula_sum 'C8 H14 Co O12'
_chemical_formula_weight 361.12
_chemical_name_common 'cobalt maleate tetrahydrate'
_chemical_name_systematic 'Tetra-aqua-bis(hydrogen maleato)-cobalt(ii)'
_space_group_crystal_system triclinic
_space_group_IT_number 2
_space_group_name_Hall '-P 1'
_space_group_name_H-M_alt 'P -1'
_symmetry_space_group_name_Hall '-P 1'
_symmetry_space_group_name_H-M 'P -1'
_atom_sites_solution_hydrogens difmap
_audit_creation_method SHELXL-2014/6
_audit_update_record
;
2015-06-25 deposited with the CCDC.
2016-01-27 downloaded from the CCDC.
;
_cell_angle_alpha 108.809(2)
_cell_angle_beta 105.003(2)
_cell_angle_gamma 92.409(3)
_cell_formula_units_Z 1
_cell_length_a 5.1742(3)
_cell_length_b 7.2742(4)
_cell_length_c 9.2053(5)
_cell_measurement_temperature 90(2)
_cell_volume 313.79(3)
_computing_cell_refinement 'SAINT V8.30C (Bruker AXS Inc., 2013)'
_computing_data_collection 'Bruker APEX2 (Bruker, 2011)'
_computing_data_reduction 'SAINT V8.30C (Bruker AXS Inc., 2013)'
_computing_molecular_graphics 'CrystalMaker (Palmer, 2010)'
_computing_publication_material 'Bruker SHELXTL (Bruker, 2011)'
_computing_structure_refinement 'SHELXL-2013 (Sheldrick, 2013)'
_computing_structure_solution 'SHELXL-2013 (Sheldrick, 2013)'
_diffrn_ambient_temperature 90(2)
_diffrn_measured_fraction_theta_full 1.000
_diffrn_measured_fraction_theta_max 0.983
_diffrn_measurement_device_type 'Bruker APEX-II CCD'
_diffrn_measurement_method '\f and \w scans'
_diffrn_radiation_monochromator graphite
_diffrn_radiation_source 'fine-focus sealed tube'
_diffrn_radiation_type MoK\a
_diffrn_radiation_wavelength 0.71073
_diffrn_reflns_av_R_equivalents 0.0551
_diffrn_reflns_av_unetI/netI 0.0257
_diffrn_reflns_laue_measured_fraction_full 1.000
_diffrn_reflns_laue_measured_fraction_max 0.983
_diffrn_reflns_limit_h_max 10
_diffrn_reflns_limit_h_min -10
_diffrn_reflns_limit_k_max 14
_diffrn_reflns_limit_k_min -14
_diffrn_reflns_limit_l_max 18
_diffrn_reflns_limit_l_min -18
_diffrn_reflns_number 55628
_diffrn_reflns_point_group_measured_fraction_full 1.000
_diffrn_reflns_point_group_measured_fraction_max 0.983
_diffrn_reflns_theta_full 25.242
_diffrn_reflns_theta_max 46.633
_diffrn_reflns_theta_min 2.441
_exptl_absorpt_coefficient_mu 1.434
_exptl_absorpt_correction_type multi-scan
_exptl_absorpt_process_details 'SADABS V2012/1 (Bruker AXS Inc.)'
_exptl_crystal_colour pink
_exptl_crystal_density_diffrn 1.911
_exptl_crystal_description block
_exptl_crystal_F_000 185
_exptl_crystal_recrystallization_method 'Re-crystallisation from solvent: water'
_exptl_crystal_size_max 0.24
_exptl_crystal_size_mid 0.16
_exptl_crystal_size_min 0.09
_exptl_transmission_factor_max 0.7476
_exptl_transmission_factor_min 0.6994
_refine_diff_density_max 0.819
_refine_diff_density_min -0.893
_refine_diff_density_rms 0.087
_refine_ls_extinction_method none
_refine_ls_goodness_of_fit_ref 1.069
_refine_ls_hydrogen_treatment refall
_refine_ls_matrix_type full
_refine_ls_number_parameters 125
_refine_ls_number_reflns 5537
_refine_ls_number_restraints 0
_refine_ls_restrained_S_all 1.069
_refine_ls_R_factor_all 0.0362
_refine_ls_R_factor_gt 0.0269
_refine_ls_shift/su_max 0.000
_refine_ls_shift/su_mean 0.000
_refine_ls_structure_factor_coef Fsqd
_refine_ls_weighting_details 'w=1/[\s^2^(Fo^2^)+(0.0271P)^2^+0.0398P] where P=(Fo^2^+2Fc^2^)/3'
_refine_ls_weighting_scheme calc
_refine_ls_wR_factor_gt 0.0565
_refine_ls_wR_factor_ref 0.0597
_reflns_Friedel_coverage 0.000
_reflns_number_gt 4888
_reflns_number_total 5537
_reflns_threshold_expression 'I > 2\s(I)'
_cod_data_source_file c5cp07760e4.cif
_cod_data_source_block CoMT
_cod_depositor_comments 'Adding full bibliography for 7224087--7224091.cif.'
_cod_database_code 7224089
_shelx_space_group_comment
;
The symmetry employed for this shelxl refinement is uniquely defined
by the following loop, which should always be used as a source of
symmetry information in preference to the above space-group names.
They are only intended as comments.
;
_shelxl_version_number 2014/6

loop_
_space_group_symop_operation_xyz
'x, y, z'
'-x, -y, -z'

loop_
_atom_site_label
_atom_site_type_symbol
_atom_site_fract_x
_atom_site_fract_y
_atom_site_fract_z
_atom_site_U_iso_or_equiv
_atom_site_adp_type
_atom_site_occupancy
_atom_site_site_symmetry_order
_atom_site_calc_flag
_atom_site_refinement_flags_posn
_atom_site_refinement_flags_occupancy
Co01 Co 0.5000 0.5000 1.0000 0.00851(2) Uani 1 2 d S P
O002 O 0.17818(9) 0.63439(6) 0.89772(5) 0.01171(6) Uani 1 1 d . .
O003 O 0.74730(9) 0.75861(6) 1.07512(5) 0.01276(7) Uani 1 1 d . .
O004 O 0.64212(9) 0.43911(6) 0.79495(5) 0.01186(6) Uani 1 1 d . .
O005 O 0.15729(10) 0.03710(8) 0.33240(6) 0.01689(8) Uani 1 1 d . .
O006 O 0.29579(10) 0.22438(8) 0.61678(6) 0.01641(8) Uani 1 1 d . .
O007 O 0.29912(11) 0.02123(7) 0.12209(5) 0.01560(7) Uani 1 1 d . .
C008 C 0.33166(11) 0.08760(8) 0.26820(6) 0.01109(7) Uani 1 1 d . .
C009 C 0.52345(10) 0.32694(8) 0.65430(6) 0.01001(7) Uani 1 1 d . .
C00A C 0.66460(11) 0.32137(8) 0.53052(7) 0.01183(8) Uani 1 1 d . .
C00B C 0.58296(11) 0.22520(8) 0.37125(6) 0.01212(8) Uani 1 1 d . .
H1 H 0.177(3) 0.737(2) 0.9600(19) 0.030(3) Uiso 1 1 d . .
H2 H 0.029(3) 0.579(2) 0.8753(17) 0.025(3) Uiso 1 1 d . .
H3 H 0.824(4) 0.818(3) 1.164(2) 0.042(4) Uiso 1 1 d . .
H4 H 0.717(3) 0.831(2) 1.0243(19) 0.033(4) Uiso 1 1 d . .
H5 H 0.833(3) 0.404(2) 0.5742(17) 0.026(3) Uiso 1 1 d . .
H6 H 0.700(3) 0.2441(18) 0.3128(15) 0.017(3) Uiso 1 1 d . .
H7 H 0.215(5) 0.111(3) 0.456(3) 0.076(7) Uiso 1 1 d . .

loop_
_atom_site_aniso_label
_atom_site_aniso_U_11
_atom_site_aniso_U_22
_atom_site_aniso_U_33
_atom_site_aniso_U_23
_atom_site_aniso_U_13
_atom_site_aniso_U_12
Co01 0.00807(4) 0.00976(4) 0.00734(4) 0.00235(3) 0.00260(3) 0.00003(3)
O002 0.01028(14) 0.01220(15) 0.01177(15) 0.00290(12) 0.00331(12) 0.00109(11)
O003 0.01426(16) 0.01215(15) 0.00934(14) 0.00268(12) 0.00117(12) -0.00278(12)
O004 0.01138(15) 0.01399(15) 0.00805(13) 0.00119(11) 0.00290(11) -0.00070(12)
O005 0.01445(17) 0.0222(2) 0.00945(15) 0.00096(14) 0.00298(13) -0.00620(14)
O006 0.01267(16) 0.0228(2) 0.00985(15) 0.00105(14) 0.00398(13) -0.00614(14)
O007 0.0227(2) 0.01393(16) 0.00796(14) 0.00188(12) 0.00369(14) -0.00126(14)
C008 0.01314(18) 0.01080(17) 0.00855(16) 0.00268(14) 0.00275(14) 0.00108(14)
C009 0.00956(17) 0.01157(17) 0.00830(16) 0.00255(13) 0.00279(13) 0.00077(13)
C00A 0.01036(17) 0.01436(19) 0.00950(17) 0.00199(14) 0.00383(14) -0.00080(14)
C00B 0.01251(18) 0.01388(19) 0.00945(17) 0.00243(15) 0.00462(15) -0.00006(15)

loop_
_atom_type_symbol
_atom_type_description
_atom_type_scat_dispersion_real
_atom_type_scat_dispersion_imag
_atom_type_scat_source
C C 0.0033 0.0016 'International Tables Vol C Tables 4.2.6.8 and 6.1.1.4'
H H 0.0000 0.0000 'International Tables Vol C Tables 4.2.6.8 and 6.1.1.4'
Co Co 0.3494 0.9721 'International Tables Vol C Tables 4.2.6.8 and 6.1.1.4'
O O 0.0106 0.0060 'International Tables Vol C Tables 4.2.6.8 and 6.1.1.4'

loop_
_geom_angle_atom_site_label_1
_geom_angle_atom_site_label_2
_geom_angle_atom_site_label_3
_geom_angle
_geom_angle_site_symmetry_1
_geom_angle_site_symmetry_3
O003 Co01 O003 180.0 . 2_667
O003 Co01 O004 83.294(18) . .
O003 Co01 O004 96.707(18) 2_667 .
O003 Co01 O004 96.706(18) . 2_667
O003 Co01 O004 83.294(18) 2_667 2_667
O004 Co01 O004 180.000(10) . 2_667
O003 Co01 O002 88.688(19) . .
O003 Co01 O002 91.312(19) 2_667 .
O004 Co01 O002 91.464(18) . .
O004 Co01 O002 88.536(17) 2_667 .
O003 Co01 O002 91.311(19) . 2_667
O003 Co01 O002 88.688(19) 2_667 2_667
O004 Co01 O002 88.536(17) . 2_667
O004 Co01 O002 91.464(18) 2_667 2_667
O002 Co01 O002 180.0 . 2_667
Co01 O002 H1 108.9(12) . .
Co01 O002 H2 116.2(10) . .
H1 O002 H2 104.2(15) . .
Co01 O003 H3 124.5(13) . .
Co01 O003 H4 119.2(11) . .
H3 O003 H4 110.2(16) . .
C009 O004 Co01 127.66(4) . .
C008 O005 H7 110.9(13) . .
C009 O006 H7 111.0(10) . .
O007 C008 O005 121.65(5) . .
O007 C008 C00B 118.06(5) . .
O005 C008 C00B 120.27(5) . .
O004 C009 O006 122.87(5) . .
O004 C009 C00A 116.19(5) . .
O006 C009 C00A 120.94(5) . .
C00B C00A C009 129.78(5) . .
C00B C00A H5 117.6(9) . .
C009 C00A H5 112.6(9) . .
C00A C00B C008 130.28(5) . .
C00A C00B H6 116.8(8) . .
C008 C00B H6 112.9(8) . .

loop_
_geom_bond_atom_site_label_1
_geom_bond_atom_site_label_2
_geom_bond_distance
_geom_bond_site_symmetry_2
Co01 O003 2.0384(4) .
Co01 O003 2.0384(4) 2_667
Co01 O004 2.1229(4) .
Co01 O004 2.1229(4) 2_667
Co01 O002 2.1292(4) .
Co01 O002 2.1292(4) 2_667
O002 H1 0.780(16) .
O002 H2 0.798(15) .
O003 H3 0.775(18) .
O003 H4 0.807(16) .
O004 C009 1.2587(7) .
O005 C008 1.2986(7) .
O005 H7 1.05(2) .
O006 C009 1.2699(7) .
O006 H7 1.38(2) .
O007 C008 1.2359(7) .
C008 C00B 1.4941(8) .
C009 C00A 1.4956(7) .
C00A C00B 1.3456(8) .
C00A H5 0.950(15) .
C00B H6 0.942(13) .
